data_7161096
loop_
_publ_author_name
'Ballanki, Trinadh'
'Subramanian, Anjali Devi'
'Chinnappa, Pravin'
'Suresh Kumar, Vaishnu'
'Garg, Mohit'
'Haribabu, Jebiti'
'Moraga, Daniel'
'Viswambharan, Baby'

_publ_section_title
;
 Potassium hydrogen sulfate promoted one-pot synthesis of
 bis(indolyl)alkane esters from &#x3b1;-keto carboxylic acids: <i>in
 silico</i> and <i>in vitro</i> anticancer studies.
;
_journal_issue 17
_journal_name_full 'Organic &amp; biomolecular chemistry'
_journal_page_first 3737
_journal_page_last 3747
_journal_paper_doi 10.1039/d6ob00318d
_journal_volume 24
_journal_year 2026
_chemical_formula_moiety 'C25 H24 N2 O2'
_chemical_formula_sum 'C25 H24 N2 O2'
_chemical_formula_weight 384.46
_space_group_crystal_system monoclinic
_space_group_IT_number 14
_space_group_name_Hall '-P 2yn'
_space_group_name_H-M_alt 'P 1 21/n 1'
_atom_sites_solution_hydrogens geom
_audit_block_doi 10.5517/ccdc.csd.cc2m7vlb
_audit_creation_date 2024-12-08
_audit_creation_method
;
Olex2 1.5
(compiled 2024.02.16 svn.r378c4104 for OlexSys, GUI svn.r6928)
;
_audit_update_record
;
2025-01-30 deposited with the CCDC.	2026-03-30 downloaded from the CCDC.
;
_cell_angle_alpha 90
_cell_angle_beta 109.097(6)
_cell_angle_gamma 90
_cell_formula_units_Z 4
_cell_length_a 10.933(2)
_cell_length_b 12.500(2)
_cell_length_c 15.856(3)
_cell_measurement_reflns_used 9756
_cell_measurement_temperature 300(2)
_cell_measurement_theta_max 27.88
_cell_measurement_theta_min 2.56
_cell_volume 2047.7(6)
_computing_cell_refinement 'Bruker APEX4/SAINT'
_computing_data_collection 'Bruker APEX4'
_computing_data_reduction 'Bruker APEX4/SAINT'
_computing_molecular_graphics 'Olex2 1.5 (Dolomanov et al., 2009)'
_computing_publication_material 'Olex2 1.5 (Dolomanov et al., 2009)'
_computing_structure_refinement 'SHELXL 2019/3 (Sheldrick, 2015)'
_computing_structure_solution 'SHELXT 2018/2 (Sheldrick, 2018)'
_diffrn_ambient_temperature 300.00
_diffrn_measured_fraction_theta_full 0.996
_diffrn_measured_fraction_theta_max 0.996
_diffrn_measurement_device_type 'Bruker D8 QUEST diffractometer with PHOTON II detector'
_diffrn_measurement_method '\f and \w scans'
_diffrn_radiation_type MoK\a
_diffrn_radiation_wavelength 0.71073
_diffrn_reflns_av_R_equivalents 0.0411
_diffrn_reflns_av_unetI/netI 0.0226
_diffrn_reflns_Laue_measured_fraction_full 0.996
_diffrn_reflns_Laue_measured_fraction_max 0.996
_diffrn_reflns_limit_h_max 14
_diffrn_reflns_limit_h_min -14
_diffrn_reflns_limit_k_max 16
_diffrn_reflns_limit_k_min -16
_diffrn_reflns_limit_l_max 21
_diffrn_reflns_limit_l_min -21
_diffrn_reflns_number 57573
_diffrn_reflns_point_group_measured_fraction_full 0.996
_diffrn_reflns_point_group_measured_fraction_max 0.996
_diffrn_reflns_theta_full 25.242
_diffrn_reflns_theta_max 28.282
_diffrn_reflns_theta_min 2.558
_diffrn_source 'i-mu-s microfocus source'
_exptl_absorpt_coefficient_mu 0.079
_exptl_absorpt_correction_T_max 0.7457
_exptl_absorpt_correction_T_min 0.6905
_exptl_absorpt_correction_type multi-scan
_exptl_absorpt_process_details 'SADABS (BRUKER)'
_exptl_crystal_colour brown
_exptl_crystal_density_diffrn 1.247
_exptl_crystal_description block
_exptl_crystal_F_000 816
_exptl_crystal_size_max 0.37
_exptl_crystal_size_mid 0.223
_exptl_crystal_size_min 0.185
_refine_diff_density_max 0.370
_refine_diff_density_min -0.255
_refine_diff_density_rms 0.036
_refine_ls_extinction_method none
_refine_ls_goodness_of_fit_ref 1.041
_refine_ls_hydrogen_treatment constr
_refine_ls_matrix_type full
_refine_ls_number_parameters 310
_refine_ls_number_reflns 5061
_refine_ls_number_restraints 36
_refine_ls_restrained_S_all 1.057
_refine_ls_R_factor_all 0.0757
_refine_ls_R_factor_gt 0.0607
_refine_ls_shift/su_max 0.001
_refine_ls_shift/su_mean 0.000
_refine_ls_structure_factor_coef Fsqd
_refine_ls_weighting_details 'w=1/[\s^2^(Fo^2^)+(0.0635P)^2^+0.8114P] where P=(Fo^2^+2Fc^2^)/3'
_refine_ls_weighting_scheme calc
_refine_ls_wR_factor_gt 0.1464
_refine_ls_wR_factor_ref 0.1576
_reflns_Friedel_coverage 0.000
_reflns_number_gt 4063
_reflns_number_total 5061
_reflns_threshold_expression 'I > 2\s(I)'
_cod_data_source_file d6ob00318d2.cif
_cod_data_source_block cp_111_96_181024_0m_a
_cod_depositor_comments 'Adding full bibliography for 7161096.cif.'
_cod_original_cell_volume 2047.7(7)
_cod_database_code 7161096
_shelx_shelxl_version_number 2019/3
_shelx_space_group_comment
;
The symmetry employed for this shelxl refinement is uniquely defined
by the following loop, which should always be used as a source of
symmetry information in preference to the above space-group names.
They are only intended as comments.
;
_shelx_estimated_absorpt_t_max 0.985
_shelx_estimated_absorpt_t_min 0.971
_olex2_refinement_description
;
1. Fixed Uiso
 At 1.2 times of:
  All C(H) groups, All C(H,H) groups, All C(H,H,H,H) groups
 At 1.5 times of:
  All C(H,H,H) groups
2. Restrained distances
 N1-C4 \\sim N1-C4A
 with sigma of 0.02
 C4-C17 \\sim C4A-C17A
 with sigma of 0.02
 C17-C18 \\sim C17A-C18A
 with sigma of 0.02
 N1-C17 \\sim N1-C17A
 with sigma of 0.04
 C4-C18 \\sim C4A-C18A
 with sigma of 0.04
3. Rigid bond restraints
 C17, C18
 with sigma for 1-2 distances of 0.002 and sigma for 1-3 distances of 0.002
4. Uiso/Uaniso restraints and constraints
C17 \\sim C18A: within 2A with sigma of 0.002 and sigma for terminal atoms of
0.004 within 2A
N1 \\sim C4A: within 2A with sigma of 0.002 and sigma for terminal atoms of
0.004 within 2A
C20 \\sim C21B: within 2A with sigma of 0.002 and sigma for terminal atoms of
0.004 within 2A
C21A \\sim C22A: within 2A with sigma of 0.002 and sigma for terminal atoms of
0.004 within 2A
C21B \\sim C22B: within 2A with sigma of 0.002 and sigma for terminal atoms of
0.004 within 2A
5. Others
 Sof(C4A)=Sof(H4AA)=Sof(H4AB)=Sof(C17A)=Sof(H17A)=Sof(C18A)=Sof(H18C)=
 Sof(H18D)=1-FVAR(1)
 Sof(C4)=Sof(H4A)=Sof(H4B)=Sof(C17)=Sof(H17)=Sof(C18)=Sof(H18A)=Sof(H18B)=
 FVAR(1)
 Sof(H20C)=Sof(H20D)=Sof(C21B)=Sof(H21B)=Sof(C22B)=Sof(H22C)=Sof(H22D)=1-FVAR(2)
 Sof(H20A)=Sof(H20B)=Sof(C21A)=Sof(H21A)=Sof(C22A)=Sof(H22A)=Sof(H22B)=FVAR(2)
6.a Ternary CH refined with riding coordinates:
 C12(H12)
6.b Secondary CH2 refined with riding coordinates:
 C4(H4A,H4B), C4A(H4AA,H4AB), C20(H20C,H20D), C20(H20A,H20B)
6.c Aromatic/amide H refined with riding coordinates:
 C1(H1), C3(H3), C7(H7), C8(H8), C9(H9), C10(H10), C14(H14), C17(H17),
 C17A(H17A), C21A(H21A), C21B(H21B), C23(H23), C24(H24), C25(H25)
6.d X=CH2 refined with riding coordinates:
 C18(H18A,H18B), C18A(H18C,H18D), C22A(H22A,H22B), C22B(H22C,H22D)
6.e Idealised Me refined as rotating group:
 C19(H19A,H19B,H19C)
;
_olex2_submission_special_instructions 'No special instructions were received'

loop_
_space_group_symop_operation_xyz
'x, y, z'
'-x+1/2, y+1/2, -z+1/2'
'-x, -y, -z'
'x-1/2, -y-1/2, z-1/2'

loop_
_atom_site_label
_atom_site_type_symbol
_atom_site_fract_x
_atom_site_fract_y
_atom_site_fract_z
_atom_site_U_iso_or_equiv
_atom_site_adp_type
_atom_site_occupancy
_atom_site_site_symmetry_order
_atom_site_calc_flag
_atom_site_refinement_flags_posn
_atom_site_refinement_flags_adp
_atom_site_refinement_flags_occupancy
_atom_site_disorder_assembly
_atom_site_disorder_group
O1 O 0.16152(13) 0.53460(12) 0.57180(9) 0.0645(4) Uani 1 1 d . . . . .
O2 O 0.34943(13) 0.57379(11) 0.55372(10) 0.0647(4) Uani 1 1 d . . . . .
N1 N 0.46713(15) 0.23054(13) 0.57134(11) 0.0591(4) Uani 1 1 d D U . . .
N2 N 0.29706(15) 0.51287(13) 0.26170(10) 0.0546(4) Uani 1 1 d . . . . .
C1 C 0.1247(2) 0.64642(15) 0.18251(12) 0.0578(5) Uani 1 1 d . . . . .
H1 H 0.155990 0.661177 0.135803 0.069 Uiso 1 1 calc R U . . .
C2 C 0.25190(14) 0.52238(12) 0.53337(10) 0.0405(3) Uani 1 1 d . . . . .
C3 C 0.42836(16) 0.32563(15) 0.52762(12) 0.0526(4) Uani 1 1 d . . . . .
H3 H 0.483469 0.375435 0.515378 0.063 Uiso 1 1 calc R U . . .
C4 C 0.6048(2) 0.1998(2) 0.61323(16) 0.0649(7) Uani 0.873(4) 1 d D . P A 1
H4A H 0.656060 0.263440 0.635184 0.078 Uiso 0.873(4) 1 calc R U P A 1
H4B H 0.612943 0.153314 0.663776 0.078 Uiso 0.873(4) 1 calc R U P A 1
C4A C 0.5726(13) 0.1481(12) 0.5785(13) 0.0590(14) Uani 0.127(4) 1 d D U P A 2
H4AA H 0.587508 0.103689 0.631035 0.071 Uiso 0.127(4) 1 calc R U P A 2
H4AB H 0.550497 0.102805 0.525963 0.071 Uiso 0.127(4) 1 calc R U P A 2
C5 C 0.25085(16) 0.24339(12) 0.53710(10) 0.0433(4) Uani 1 1 d . . . . .
C6 C 0.36014(18) 0.17840(14) 0.57781(11) 0.0506(4) Uani 1 1 d . . . . .
C7 C 0.3497(2) 0.08064(16) 0.61787(14) 0.0671(6) Uani 1 1 d . . . . .
H7 H 0.421939 0.038124 0.644157 0.080 Uiso 1 1 calc R U . . .
C8 C 0.2292(3) 0.04996(17) 0.61690(16) 0.0780(7) Uani 1 1 d . . . . .
H8 H 0.219845 -0.014689 0.643179 0.094 Uiso 1 1 calc R U . . .
C9 C 0.1205(2) 0.11247(18) 0.57785(17) 0.0750(6) Uani 1 1 d . . . . .
H9 H 0.040050 0.088800 0.578343 0.090 Uiso 1 1 calc R U . . .
C10 C 0.12960(19) 0.20942(15) 0.53819(13) 0.0567(4) Uani 1 1 d . . . . .
H10 H 0.056400 0.251206 0.512733 0.068 Uiso 1 1 calc R U . . .
C11 C 0.29740(15) 0.33670(12) 0.50464(10) 0.0414(3) Uani 1 1 d . . . . .
C12 C 0.21654(14) 0.43318(12) 0.46348(10) 0.0394(3) Uani 1 1 d . . . . .
H12 H 0.125589 0.414530 0.452544 0.047 Uiso 1 1 calc R U . . .
C13 C 0.22812(15) 0.47450(12) 0.37720(10) 0.0413(3) Uani 1 1 d . . . . .
C14 C 0.32054(17) 0.45502(15) 0.33922(12) 0.0519(4) Uani 1 1 d . . . . .
H14 H 0.390220 0.408883 0.362413 0.062 Uiso 1 1 calc R U . . .
C15 C 0.18733(16) 0.57371(13) 0.24939(11) 0.0454(4) Uani 1 1 d . . . . .
C16 C 0.14085(14) 0.55086(12) 0.32056(10) 0.0400(3) Uani 1 1 d . . . . .
C17 C 0.6550(2) 0.1443(2) 0.54938(17) 0.0657(7) Uani 0.873(4) 1 d D U P A 1
H17 H 0.608480 0.085967 0.518654 0.079 Uiso 0.873(4) 1 calc R U P A 1
C17A C 0.6854(12) 0.2146(11) 0.5852(10) 0.054(4) Uani 0.127(4) 1 d D . P A 2
H17A H 0.700187 0.272615 0.623940 0.065 Uiso 0.127(4) 1 calc R U P A 2
C18 C 0.7590(5) 0.1711(3) 0.5333(4) 0.0847(12) Uani 0.873(4) 1 d D U P A 1
H18A H 0.807713 0.229028 0.562865 0.102 Uiso 0.873(4) 1 calc R U P A 1
H18B H 0.785249 0.132538 0.492071 0.102 Uiso 0.873(4) 1 calc R U P A 1
C18A C 0.765(3) 0.201(2) 0.543(2) 0.068(3) Uani 0.127(4) 1 d D U P A 2
H18C H 0.754722 0.143627 0.503712 0.082 Uiso 0.127(4) 1 calc R U P A 2
H18D H 0.834650 0.247411 0.551978 0.082 Uiso 0.127(4) 1 calc R U P A 2
C19 C 0.1886(3) 0.6136(2) 0.64207(17) 0.0847(7) Uani 1 1 d . . . . .
H19A H 0.120241 0.613526 0.667635 0.127 Uiso 1 1 calc R U . . .
H19B H 0.194551 0.683049 0.617865 0.127 Uiso 1 1 calc R U . . .
H19C H 0.269099 0.596677 0.687401 0.127 Uiso 1 1 calc R U . . .
C20 C 0.3853(2) 0.5198(2) 0.20968(14) 0.0691(6) Uani 1 1 d . U . . .
H20C H 0.414936 0.448788 0.201057 0.083 Uiso 0.271(8) 1 calc R U P B 2
H20D H 0.340333 0.550152 0.151454 0.083 Uiso 0.271(8) 1 calc R U P B 2
H20A H 0.335245 0.532111 0.147551 0.083 Uiso 0.729(8) 1 calc R U P B 1
H20B H 0.429861 0.451989 0.213369 0.083 Uiso 0.729(8) 1 calc R U P B 1
C21A C 0.4839(9) 0.6073(7) 0.2409(6) 0.119(2) Uani 0.729(8) 1 d . U P B 1
H21A H 0.534322 0.601023 0.300568 0.143 Uiso 0.729(8) 1 calc R U P B 1
C21B C 0.4893(16) 0.5828(12) 0.2536(10) 0.0647(13) Uani 0.271(8) 1 d . U P B 2
H21B H 0.491825 0.586142 0.312758 0.078 Uiso 0.271(8) 1 calc R U P B 2
C22A C 0.5079(8) 0.6747(6) 0.2090(4) 0.133(2) Uani 0.729(8) 1 d . U P B 1
H22A H 0.462933 0.688134 0.149153 0.160 Uiso 0.729(8) 1 calc R U P B 1
H22B H 0.573859 0.720507 0.240846 0.160 Uiso 0.729(8) 1 calc R U P B 1
C22B C 0.5849(11) 0.6391(9) 0.2483(8) 0.075(2) Uani 0.271(8) 1 d . U P B 2
H22C H 0.599403 0.646006 0.193995 0.090 Uiso 0.271(8) 1 calc R U P B 2
H22D H 0.639448 0.673054 0.298866 0.090 Uiso 0.271(8) 1 calc R U P B 2
C23 C 0.0156(2) 0.69529(15) 0.18812(13) 0.0634(5) Uani 1 1 d . . . . .
H23 H -0.027776 0.744058 0.144240 0.076 Uiso 1 1 calc R U . . .
C24 C -0.03214(19) 0.67403(15) 0.25765(14) 0.0602(5) Uani 1 1 d . . . . .
H24 H -0.106499 0.708791 0.259358 0.072 Uiso 1 1 calc R U . . .
C25 C 0.02921(16) 0.60207(13) 0.32423(12) 0.0477(4) Uani 1 1 d . . . . .
H25 H -0.003201 0.588041 0.370504 0.057 Uiso 1 1 calc R U . . .

loop_
_atom_site_aniso_label
_atom_site_aniso_U_11
_atom_site_aniso_U_22
_atom_site_aniso_U_33
_atom_site_aniso_U_23
_atom_site_aniso_U_13
_atom_site_aniso_U_12
O1 0.0586(8) 0.0779(9) 0.0650(8) -0.0232(7) 0.0312(7) -0.0143(7)
O2 0.0556(8) 0.0635(8) 0.0784(9) -0.0210(7) 0.0266(7) -0.0199(6)
N1 0.0494(8) 0.0624(9) 0.0607(9) 0.0137(7) 0.0116(7) 0.0197(7)
N2 0.0531(8) 0.0655(9) 0.0481(8) -0.0036(7) 0.0204(7) -0.0044(7)
C1 0.0707(12) 0.0551(10) 0.0418(9) 0.0058(8) 0.0104(8) -0.0165(9)
C2 0.0390(8) 0.0392(8) 0.0416(8) 0.0049(6) 0.0110(6) 0.0019(6)
C3 0.0430(9) 0.0546(10) 0.0562(10) 0.0094(8) 0.0109(7) 0.0042(7)
C4 0.0500(13) 0.0704(16) 0.0588(13) -0.0025(12) -0.0031(10) 0.0178(11)
C4A 0.049(2) 0.062(2) 0.061(2) 0.014(2) 0.011(2) 0.020(2)
C5 0.0513(9) 0.0387(8) 0.0385(8) 0.0000(6) 0.0126(6) 0.0046(6)
C6 0.0600(10) 0.0443(9) 0.0454(9) 0.0030(7) 0.0146(7) 0.0128(7)
C7 0.0941(16) 0.0481(10) 0.0590(11) 0.0115(9) 0.0250(11) 0.0201(10)
C8 0.114(2) 0.0483(11) 0.0782(15) 0.0155(10) 0.0400(14) 0.0009(12)
C9 0.0837(15) 0.0645(13) 0.0840(15) 0.0108(11) 0.0371(12) -0.0128(11)
C10 0.0572(10) 0.0533(10) 0.0604(11) 0.0061(8) 0.0205(8) -0.0006(8)
C11 0.0408(8) 0.0388(7) 0.0415(8) 0.0018(6) 0.0092(6) 0.0029(6)
C12 0.0342(7) 0.0377(7) 0.0433(8) 0.0024(6) 0.0088(6) 0.0007(6)
C13 0.0400(8) 0.0391(8) 0.0414(8) -0.0008(6) 0.0087(6) -0.0007(6)
C14 0.0477(9) 0.0553(10) 0.0499(9) -0.0028(8) 0.0122(7) 0.0059(7)
C15 0.0484(9) 0.0445(8) 0.0398(8) -0.0042(6) 0.0097(6) -0.0112(7)
C16 0.0407(8) 0.0354(7) 0.0384(7) -0.0008(6) 0.0056(6) -0.0061(6)
C17 0.0517(12) 0.0549(13) 0.0755(15) -0.0108(11) 0.0005(10) 0.0130(10)
C17A 0.044(8) 0.053(9) 0.058(9) -0.007(7) 0.007(6) 0.004(6)
C18 0.0713(17) 0.086(3) 0.093(2) -0.005(2) 0.0214(18) 0.013(2)
C18A 0.053(4) 0.057(4) 0.078(4) -0.007(4) 0.000(4) 0.007(4)
C19 0.0919(17) 0.0967(18) 0.0769(15) -0.0349(14) 0.0432(13) -0.0129(14)
C20 0.0687(12) 0.0893(15) 0.0582(11) -0.0166(10) 0.0329(10) -0.0129(11)
C21A 0.128(3) 0.165(5) 0.085(3) -0.033(3) 0.064(3) -0.083(3)
C21B 0.065(2) 0.088(2) 0.052(2) -0.013(2) 0.0343(19) -0.012(2)
C22A 0.157(4) 0.164(5) 0.080(3) -0.004(3) 0.041(3) -0.081(4)
C22B 0.070(4) 0.099(4) 0.064(3) -0.017(3) 0.032(3) -0.019(3)
C23 0.0711(12) 0.0496(10) 0.0541(10) 0.0145(8) -0.0004(9) -0.0012(9)
C24 0.0554(10) 0.0502(10) 0.0657(12) 0.0076(9) 0.0069(9) 0.0089(8)
C25 0.0447(8) 0.0451(8) 0.0496(9) 0.0032(7) 0.0105(7) 0.0015(7)

loop_
_atom_type_symbol
_atom_type_description
_atom_type_scat_dispersion_real
_atom_type_scat_dispersion_imag
_atom_type_scat_source
C C 0.0033 0.0016 'International Tables Vol C Tables 4.2.6.8 and 6.1.1.4'
H H 0.0000 0.0000 'International Tables Vol C Tables 4.2.6.8 and 6.1.1.4'
N N 0.0061 0.0033 'International Tables Vol C Tables 4.2.6.8 and 6.1.1.4'
O O 0.0106 0.0060 'International Tables Vol C Tables 4.2.6.8 and 6.1.1.4'

loop_
_geom_angle_atom_site_label_1
_geom_angle_atom_site_label_2
_geom_angle_atom_site_label_3
_geom_angle
_geom_angle_site_symmetry_1
_geom_angle_site_symmetry_3
_geom_angle_publ_flag
C2 O1 C19 115.88(15) . . ?
C3 N1 C4 123.47(19) . . ?
C3 N1 C4A 136.5(6) . . ?
C3 N1 C6 108.63(14) . . ?
C6 N1 C4 127.48(18) . . ?
C6 N1 C4A 108.5(6) . . ?
C14 N2 C15 108.40(14) . . ?
C14 N2 C20 124.77(17) . . ?
C15 N2 C20 126.24(17) . . ?
C15 C1 H1 121.2 . . ?
C23 C1 H1 121.2 . . ?
C23 C1 C15 117.57(17) . . ?
O1 C2 C12 111.49(13) . . ?
O2 C2 O1 123.09(15) . . ?
O2 C2 C12 125.39(15) . . ?
N1 C3 H3 124.9 . . ?
C11 C3 N1 110.29(16) . . ?
C11 C3 H3 124.9 . . ?
N1 C4 H4A 109.3 . . ?
N1 C4 H4B 109.3 . . ?
H4A C4 H4B 108.0 . . ?
C17 C4 N1 111.45(19) . . ?
C17 C4 H4A 109.3 . . ?
C17 C4 H4B 109.3 . . ?
N1 C4A H4AA 111.2 . . ?
N1 C4A H4AB 111.2 . . ?
H4AA C4A H4AB 109.1 . . ?
C17A C4A N1 102.8(11) . . ?
C17A C4A H4AA 111.2 . . ?
C17A C4A H4AB 111.2 . . ?
C6 C5 C11 106.56(15) . . ?
C10 C5 C6 118.89(16) . . ?
C10 C5 C11 134.52(15) . . ?
N1 C6 C5 107.86(15) . . ?
N1 C6 C7 130.34(17) . . ?
C7 C6 C5 121.78(18) . . ?
C6 C7 H7 121.3 . . ?
C8 C7 C6 117.49(19) . . ?
C8 C7 H7 121.3 . . ?
C7 C8 H8 119.0 . . ?
C7 C8 C9 121.9(2) . . ?
C9 C8 H8 119.0 . . ?
C8 C9 H9 119.4 . . ?
C10 C9 C8 121.1(2) . . ?
C10 C9 H9 119.4 . . ?
C5 C10 H10 120.6 . . ?
C9 C10 C5 118.79(19) . . ?
C9 C10 H10 120.6 . . ?
C3 C11 C5 106.65(14) . . ?
C3 C11 C12 127.65(15) . . ?
C5 C11 C12 125.31(14) . . ?
C2 C12 H12 107.6 . . ?
C11 C12 C2 107.17(12) . . ?
C11 C12 H12 107.6 . . ?
C13 C12 C2 109.37(12) . . ?
C13 C12 C11 117.06(13) . . ?
C13 C12 H12 107.6 . . ?
C14 C13 C12 129.63(15) . . ?
C14 C13 C16 106.27(14) . . ?
C16 C13 C12 124.01(14) . . ?
N2 C14 H14 124.6 . . ?
C13 C14 N2 110.72(15) . . ?
C13 C14 H14 124.6 . . ?
N2 C15 C1 130.90(17) . . ?
N2 C15 C16 107.43(14) . . ?
C1 C15 C16 121.67(17) . . ?
C15 C16 C13 107.17(14) . . ?
C25 C16 C13 133.54(15) . . ?
C25 C16 C15 119.29(15) . . ?
C4 C17 H17 117.8 . . ?
C18 C17 C4 124.4(3) . . ?
C18 C17 H17 117.8 . . ?
C4A C17A H17A 116.9 . . ?
C18A C17A C4A 126.3(18) . . ?
C18A C17A H17A 116.9 . . ?
C17 C18 H18A 120.0 . . ?
C17 C18 H18B 120.0 . . ?
H18A C18 H18B 120.0 . . ?
C17A C18A H18C 120.0 . . ?
C17A C18A H18D 120.0 . . ?
H18C C18A H18D 120.0 . . ?
O1 C19 H19A 109.5 . . ?
O1 C19 H19B 109.5 . . ?
O1 C19 H19C 109.5 . . ?
H19A C19 H19B 109.5 . . ?
H19A C19 H19C 109.5 . . ?
H19B C19 H19C 109.5 . . ?
N2 C20 H20C 109.7 . . ?
N2 C20 H20D 109.7 . . ?
N2 C20 H20A 109.0 . . ?
N2 C20 H20B 109.0 . . ?
N2 C20 C21A 113.1(3) . . ?
H20C C20 H20D 108.2 . . ?
H20A C20 H20B 107.8 . . ?
C21A C20 H20A 109.0 . . ?
C21A C20 H20B 109.0 . . ?
C21B C20 N2 109.8(6) . . ?
C21B C20 H20C 109.7 . . ?
C21B C20 H20D 109.7 . . ?
C20 C21A H21A 113.3 . . ?
C22A C21A C20 133.3(8) . . ?
C22A C21A H21A 113.3 . . ?
C20 C21B H21B 106.5 . . ?
C22B C21B C20 147.0(14) . . ?
C22B C21B H21B 106.5 . . ?
C21A C22A H22A 120.0 . . ?
C21A C22A H22B 120.0 . . ?
H22A C22A H22B 120.0 . . ?
C21B C22B H22C 120.0 . . ?
C21B C22B H22D 120.0 . . ?
H22C C22B H22D 120.0 . . ?
C1 C23 H23 119.1 . . ?
C1 C23 C24 121.83(17) . . ?
C24 C23 H23 119.1 . . ?
C23 C24 H24 119.5 . . ?
C25 C24 C23 121.02(18) . . ?
C25 C24 H24 119.5 . . ?
C16 C25 H25 120.7 . . ?
C24 C25 C16 118.62(17) . . ?
C24 C25 H25 120.7 . . ?

loop_
_geom_bond_atom_site_label_1
_geom_bond_atom_site_label_2
_geom_bond_distance
_geom_bond_site_symmetry_2
_geom_bond_publ_flag
O1 C2 1.329(2) . ?
O1 C19 1.445(2) . ?
O2 C2 1.1953(19) . ?
N1 C3 1.371(2) . ?
N1 C4 1.483(2) . ?
N1 C4A 1.522(12) . ?
N1 C6 1.372(2) . ?
N2 C14 1.376(2) . ?
N2 C15 1.379(2) . ?
N2 C20 1.463(2) . ?
C1 H1 0.9300 . ?
C1 C15 1.394(2) . ?
C1 C23 1.369(3) . ?
C2 C12 1.530(2) . ?
C3 H3 0.9300 . ?
C3 C11 1.364(2) . ?
C4 H4A 0.9700 . ?
C4 H4B 0.9700 . ?
C4 C17 1.474(4) . ?
C4A H4AA 0.9700 . ?
C4A H4AB 0.9700 . ?
C4A C17A 1.462(15) . ?
C5 C6 1.414(2) . ?
C5 C10 1.397(2) . ?
C5 C11 1.434(2) . ?
C6 C7 1.399(3) . ?
C7 H7 0.9300 . ?
C7 C8 1.367(3) . ?
C8 H8 0.9300 . ?
C8 C9 1.388(3) . ?
C9 H9 0.9300 . ?
C9 C10 1.384(3) . ?
C10 H10 0.9300 . ?
C11 C12 1.511(2) . ?
C12 H12 0.9800 . ?
C12 C13 1.506(2) . ?
C13 C14 1.357(2) . ?
C13 C16 1.438(2) . ?
C14 H14 0.9300 . ?
C15 C16 1.410(2) . ?
C16 C25 1.396(2) . ?
C17 H17 0.9300 . ?
C17 C18 1.289(4) . ?
C17A H17A 0.9300 . ?
C17A C18A 1.274(17) . ?
C18 H18A 0.9300 . ?
C18 H18B 0.9300 . ?
C18A H18C 0.9300 . ?
C18A H18D 0.9300 . ?
C19 H19A 0.9600 . ?
C19 H19B 0.9600 . ?
C19 H19C 0.9600 . ?
C20 H20C 0.9700 . ?
C20 H20D 0.9700 . ?
C20 H20A 0.9700 . ?
C20 H20B 0.9700 . ?
C20 C21A 1.501(7) . ?
C20 C21B 1.371(17) . ?
C21A H21A 0.9300 . ?
C21A C22A 1.058(7) . ?
C21B H21B 0.9300 . ?
C21B C22B 1.285(19) . ?
C22A H22A 0.9300 . ?
C22A H22B 0.9300 . ?
C22B H22C 0.9300 . ?
C22B H22D 0.9300 . ?
C23 H23 0.9300 . ?
C23 C24 1.391(3) . ?
C24 H24 0.9300 . ?
C24 C25 1.382(2) . ?
C25 H25 0.9300 . ?

loop_
_geom_hbond_atom_site_label_D
_geom_hbond_atom_site_label_H
_geom_hbond_atom_site_label_A
_geom_hbond_distance_DH
_geom_hbond_distance_HA
_geom_hbond_distance_DA
_geom_hbond_angle_DHA
_geom_hbond_site_symmetry_A
_geom_hbond_publ_flag
C3 H3 O2 0.93 2.50 3.346(2) 151.4 3_666 yes

loop_
_geom_torsion_atom_site_label_1
_geom_torsion_atom_site_label_2
_geom_torsion_atom_site_label_3
_geom_torsion_atom_site_label_4
_geom_torsion
_geom_torsion_site_symmetry_1
_geom_torsion_site_symmetry_2
_geom_torsion_site_symmetry_3
_geom_torsion_site_symmetry_4
_geom_torsion_publ_flag
O1 C2 C12 C11 -103.21(15) . . . . ?
O1 C2 C12 C13 128.96(14) . . . . ?
O2 C2 C12 C11 74.9(2) . . . . ?
O2 C2 C12 C13 -52.9(2) . . . . ?
N1 C3 C11 C5 0.9(2) . . . . ?
N1 C3 C11 C12 173.89(15) . . . . ?
N1 C4 C17 C18 127.6(4) . . . . ?
N1 C4A C17A C18A -135(3) . . . . ?
N1 C6 C7 C8 177.6(2) . . . . ?
N2 C15 C16 C13 0.72(17) . . . . ?
N2 C15 C16 C25 -179.83(14) . . . . ?
N2 C20 C21A C22A -122.5(11) . . . . ?
N2 C20 C21B C22B -161(2) . . . . ?
C1 C15 C16 C13 -179.32(14) . . . . ?
C1 C15 C16 C25 0.1(2) . . . . ?
C1 C23 C24 C25 -0.1(3) . . . . ?
C2 C12 C13 C14 105.35(19) . . . . ?
C2 C12 C13 C16 -70.74(18) . . . . ?
C3 N1 C4 C17 -88.7(3) . . . . ?
C3 N1 C4A C17A 41.6(18) . . . . ?
C3 N1 C6 C5 -0.3(2) . . . . ?
C3 N1 C6 C7 -178.52(19) . . . . ?
C3 C11 C12 C2 -67.1(2) . . . . ?
C3 C11 C12 C13 56.1(2) . . . . ?
C4 N1 C3 C11 -173.44(18) . . . . ?
C4 N1 C6 C5 172.42(19) . . . . ?
C4 N1 C6 C7 -5.8(3) . . . . ?
C4A N1 C3 C11 146.8(11) . . . . ?
C4A N1 C6 C5 -157.1(8) . . . . ?
C4A N1 C6 C7 24.7(8) . . . . ?
C5 C6 C7 C8 -0.4(3) . . . . ?
C5 C11 C12 C2 104.68(17) . . . . ?
C5 C11 C12 C13 -132.12(16) . . . . ?
C6 N1 C3 C11 -0.4(2) . . . . ?
C6 N1 C4 C17 99.6(3) . . . . ?
C6 N1 C4A C17A -171.2(9) . . . . ?
C6 C5 C10 C9 -1.0(3) . . . . ?
C6 C5 C11 C3 -1.03(18) . . . . ?
C6 C5 C11 C12 -174.24(14) . . . . ?
C6 C7 C8 C9 0.1(3) . . . . ?
C7 C8 C9 C10 -0.2(4) . . . . ?
C8 C9 C10 C5 0.7(3) . . . . ?
C10 C5 C6 N1 -177.49(16) . . . . ?
C10 C5 C6 C7 0.9(3) . . . . ?
C10 C5 C11 C3 176.88(19) . . . . ?
C10 C5 C11 C12 3.7(3) . . . . ?
C11 C5 C6 N1 0.81(18) . . . . ?
C11 C5 C6 C7 179.22(16) . . . . ?
C11 C5 C10 C9 -178.74(19) . . . . ?
C11 C12 C13 C14 -16.7(2) . . . . ?
C11 C12 C13 C16 167.19(13) . . . . ?
C12 C13 C14 N2 -177.34(15) . . . . ?
C12 C13 C16 C15 176.85(14) . . . . ?
C12 C13 C16 C25 -2.5(3) . . . . ?
C13 C16 C25 C24 179.13(16) . . . . ?
C14 N2 C15 C1 178.89(17) . . . . ?
C14 N2 C15 C16 -1.15(18) . . . . ?
C14 N2 C20 C21A -87.0(5) . . . . ?
C14 N2 C20 C21B -73.0(7) . . . . ?
C14 C13 C16 C15 -0.01(17) . . . . ?
C14 C13 C16 C25 -179.35(17) . . . . ?
C15 N2 C14 C13 1.2(2) . . . . ?
C15 N2 C20 C21A 83.1(5) . . . . ?
C15 N2 C20 C21B 97.1(7) . . . . ?
C15 C1 C23 C24 0.0(3) . . . . ?
C15 C16 C25 C24 -0.1(2) . . . . ?
C16 C13 C14 N2 -0.71(19) . . . . ?
C19 O1 C2 O2 -1.1(3) . . . . ?
C19 O1 C2 C12 177.12(17) . . . . ?
C20 N2 C14 C13 172.77(17) . . . . ?
C20 N2 C15 C1 7.5(3) . . . . ?
C20 N2 C15 C16 -172.58(16) . . . . ?
C23 C1 C15 N2 179.87(17) . . . . ?
C23 C1 C15 C16 -0.1(2) . . . . ?
C23 C24 C25 C16 0.1(3) . . . . ?
